data_7112217
loop_
_publ_author_name
'Yu-Man Ho'
'Ngan-Pan Bennett Au'
'Ka-Leung Wong'
'Chris Tsz-Leung Chan'
'Wai-Ming Kwok'
'Ga-Lai Law'
'Kwong-Kit Tang'
'Wai-Yeung Wong'
'Chi-Him Eddie Ma'
'Michael Hon-Wah Lam'

_publ_section_title
;
 A lysosome-specific two-photon phosphorescent binuclear cyclometalated
 platinum(II) probe for in vivo imaging of live neurons
;
_journal_name_full Chem.Commun.
_journal_page_first 4161
_journal_paper_doi 10.1039/C3CC48934E
_journal_volume 50
_journal_year 2014
_chemical_formula_sum 'C55 H50 Cl2 N6 O10 P2 Pt2'
_chemical_formula_weight 1478.03
_chemical_name_systematic
; 
 ? 
;
_space_group_IT_number 15
_symmetry_space_group_name_Hall '-C 2yc'
_symmetry_space_group_name_H-M 'C 1 2/c 1'
_atom_sites_solution_hydrogens geom
_atom_sites_solution_primary direct
_atom_sites_solution_secondary difmap
_audit_creation_method SHELXL-97
_cell_angle_alpha 90.00
_cell_angle_beta 92.868(4)
_cell_angle_gamma 90.00
_cell_formula_units_Z 8
_cell_length_a 21.4316(10)
_cell_length_b 18.6779(8)
_cell_length_c 28.2587(11)
_cell_measurement_temperature 133(2)
_cell_volume 11297.7(8)
_computing_structure_refinement 'SHELXL-97 (Sheldrick, 1997)'
_computing_structure_solution 'SHELXS-97 (Sheldrick, 1990)'
_diffrn_ambient_temperature 133(2)
_diffrn_measured_fraction_theta_full 0.996
_diffrn_measured_fraction_theta_max 0.996
_diffrn_radiation_monochromator graphite
_diffrn_radiation_source 'fine-focus sealed tube'
_diffrn_radiation_type CuK\a
_diffrn_radiation_wavelength 1.54178
_diffrn_reflns_av_R_equivalents 0.0237
_diffrn_reflns_av_sigmaI/netI 0.0270
_diffrn_reflns_limit_h_max 25
_diffrn_reflns_limit_h_min -21
_diffrn_reflns_limit_k_max 22
_diffrn_reflns_limit_k_min -22
_diffrn_reflns_limit_l_max 33
_diffrn_reflns_limit_l_min -30
_diffrn_reflns_number 22322
_diffrn_reflns_theta_full 67.00
_diffrn_reflns_theta_max 67.00
_diffrn_reflns_theta_min 3.13
_exptl_absorpt_coefficient_mu 11.053
_exptl_crystal_density_diffrn 1.738
_exptl_crystal_density_method 'not measured'
_exptl_crystal_F_000 5776
_refine_diff_density_max 1.821
_refine_diff_density_min -1.482
_refine_diff_density_rms 0.133
_refine_ls_extinction_method none
_refine_ls_goodness_of_fit_ref 1.259
_refine_ls_hydrogen_treatment mixed
_refine_ls_matrix_type full
_refine_ls_number_parameters 959
_refine_ls_number_reflns 10015
_refine_ls_number_restraints 586
_refine_ls_restrained_S_all 1.247
_refine_ls_R_factor_all 0.0530
_refine_ls_R_factor_gt 0.0511
_refine_ls_shift/su_max 0.001
_refine_ls_shift/su_mean 0.000
_refine_ls_structure_factor_coef Fsqd
_refine_ls_weighting_details 'calc w=1/[\s^2^(Fo^2^)+(0.0002P)^2^+234.1776P] where P=(Fo^2^+2Fc^2^)/3'
_refine_ls_weighting_scheme calc
_refine_ls_wR_factor_gt 0.1035
_refine_ls_wR_factor_ref 0.1043
_reflns_number_gt 9606
_reflns_number_total 10015
_reflns_threshold_expression >2sigma(I)
_cod_data_source_file c3cc48934e.txt
_cod_data_source_block 072811a_man
_cod_database_code 7112217

loop_
_symmetry_equiv_pos_as_xyz
'x, y, z'
'-x, y, -z+1/2'
'x+1/2, y+1/2, z'
'-x+1/2, y+1/2, -z+1/2'
'-x, -y, -z'
'x, -y, z-1/2'
'-x+1/2, -y+1/2, -z'
'x+1/2, -y+1/2, z-1/2'

loop_
_atom_site_label
_atom_site_type_symbol
_atom_site_fract_x
_atom_site_fract_y
_atom_site_fract_z
_atom_site_U_iso_or_equiv
_atom_site_adp_type
_atom_site_occupancy
_atom_site_symmetry_multiplicity
_atom_site_calc_flag
_atom_site_refinement_flags
_atom_site_disorder_assembly
_atom_site_disorder_group
Pt1 Pt 0.236516(15) 0.872307(16) 0.417070(11) 0.03010(9) Uani 1 1 d . . .
P1 P 0.26109(9) 0.91302(10) 0.34591(7) 0.0296(4) Uani 1 1 d . C .
P2 P 0.20275(9) 1.06369(9) 0.37356(6) 0.0254(4) Uani 1 1 d . . .
Cl1 Cl 0.20505(13) 0.58594(12) 0.30878(8) 0.0556(6) Uani 1 1 d . . .
O1 O 0.1568(4) 0.6239(6) 0.3300(3) 0.100(3) Uani 1 1 d . . .
O2 O 0.2609(4) 0.6294(4) 0.3143(3) 0.069(2) Uani 1 1 d . . .
O3 O 0.2140(6) 0.5195(5) 0.3283(4) 0.130(4) Uani 1 1 d . . .
O4 O 0.1884(4) 0.5783(4) 0.2595(3) 0.075(2) Uani 1 1 d . . .
Cl2 Cl 0.4456(5) 0.2112(6) 0.5308(4) 0.064(2) Uani 0.50 1 d PDU A 1
O5 O 0.4414(8) 0.2596(8) 0.4934(5) 0.090(4) Uani 0.50 1 d PDU A 1
O6 O 0.4396(6) 0.2374(8) 0.5772(4) 0.063(3) Uani 0.50 1 d PDU A 1
O7 O 0.3984(6) 0.1564(7) 0.5226(5) 0.060(3) Uani 0.50 1 d PDU A 1
O8 O 0.5069(6) 0.1762(9) 0.5289(6) 0.084(4) Uani 0.50 1 d PDU A 1
Cl2A Cl 0.4590(6) 0.1999(7) 0.5350(5) 0.076(3) Uani 0.50 1 d PDU B 2
O5A O 0.4672(9) 0.1742(11) 0.4882(5) 0.112(5) Uani 0.50 1 d PDU B 2
O6A O 0.4485(10) 0.1402(9) 0.5655(7) 0.125(6) Uani 0.50 1 d PDU B 2
O7A O 0.5188(7) 0.2304(10) 0.5508(6) 0.099(5) Uani 0.50 1 d PDU B 2
O8A O 0.4129(7) 0.2511(10) 0.5357(7) 0.109(5) Uani 0.50 1 d PDU B 2
N1 N 0.2187(3) 0.8393(3) 0.4834(2) 0.0352(16) Uani 1 1 d . C .
N2 N 0.1580(3) 0.8041(3) 0.4040(2) 0.0309(15) Uani 1 1 d . . .
N3 N 0.0792(3) 0.7306(4) 0.3867(3) 0.0452(18) Uani 1 1 d . C .
H3 H 0.0508 0.7060 0.3701 0.054 Uiso 1 1 calc R . .
C1 C 0.3081(4) 0.9222(4) 0.4538(3) 0.0369(19) Uani 1 1 d . . .
C2 C 0.3568(4) 0.9662(5) 0.4398(3) 0.046(2) Uani 1 1 d . . .
H2 H 0.3596 0.9776 0.4072 0.055 Uiso 1 1 calc R C .
C3 C 0.4013(5) 0.9935(6) 0.4727(4) 0.055(2) Uani 1 1 d . . .
H3A H 0.4343 1.0223 0.4619 0.066 Uiso 1 1 calc R . .
C4 C 0.3988(5) 0.9799(5) 0.5195(4) 0.055(3) Uani 1 1 d . . .
H4 H 0.4291 1.0001 0.5412 0.066 Uiso 1 1 calc R C .
C5 C 0.3522(4) 0.9369(5) 0.5358(3) 0.047(2) Uani 1 1 d . . .
H5 H 0.3507 0.9269 0.5687 0.057 Uiso 1 1 calc R . .
C6 C 0.3077(4) 0.9081(4) 0.5039(3) 0.0380(19) Uani 1 1 d . . .
C7 C 0.2557(4) 0.8634(4) 0.5192(3) 0.038(2) Uani 1 1 d . C .
C8 C 0.2437(5) 0.8449(5) 0.5658(3) 0.048(2) Uani 1 1 d . . .
H8 H 0.2703 0.8605 0.5916 0.057 Uiso 1 1 calc R C .
C9 C 0.1912(5) 0.8027(5) 0.5731(3) 0.048(2) Uani 1 1 d . . .
H9 H 0.1816 0.7906 0.6046 0.058 Uiso 1 1 calc R . .
C10 C 0.1528(4) 0.7781(4) 0.5357(3) 0.041(2) Uani 1 1 d . . .
H10 H 0.1172 0.7495 0.5410 0.049 Uiso 1 1 calc R C .
C11 C 0.1680(4) 0.7965(4) 0.4905(3) 0.036(2) Uani 1 1 d . C .
C12 C 0.1361(4) 0.7755(4) 0.4464(3) 0.037(2) Uani 1 1 d . . .
C13 C 0.0876(4) 0.7312(4) 0.4353(3) 0.044(2) Uani 1 1 d . C .
H13 H 0.0639 0.7052 0.4570 0.052 Uiso 1 1 calc R . .
C14 C 0.1223(4) 0.7750(5) 0.3692(3) 0.045(2) Uani 1 1 d . . .
H14 H 0.1265 0.7841 0.3365 0.054 Uiso 1 1 calc R C .
C15 C 0.2206(3) 0.8773(4) 0.2929(3) 0.0329(17) Uani 1 1 d . . .
C16 C 0.2207(4) 0.8031(4) 0.2875(3) 0.0357(18) Uani 1 1 d . . .
H16 H 0.2382 0.7740 0.3123 0.043 Uiso 1 1 calc R . .
C17 C 0.1960(4) 0.7714(5) 0.2470(3) 0.048(2) Uani 1 1 d . . .
H17 H 0.1956 0.7207 0.2442 0.058 Uiso 1 1 calc R C .
C18 C 0.1718(5) 0.8133(7) 0.2102(4) 0.062(3) Uani 1 1 d . . .
H18 H 0.1552 0.7914 0.1820 0.075 Uiso 1 1 calc R . .
C19 C 0.1716(5) 0.8860(7) 0.2143(4) 0.064(3) Uani 1 1 d . . .
H19 H 0.1545 0.9145 0.1890 0.077 Uiso 1 1 calc R C .
C20 C 0.1961(4) 0.9185(5) 0.2550(3) 0.048(2) Uani 1 1 d . . .
H20 H 0.1964 0.9693 0.2573 0.058 Uiso 1 1 calc R . .
C21 C 0.3412(4) 0.8931(4) 0.3310(3) 0.0309(17) Uani 1 1 d . . .
C22 C 0.3659(4) 0.9243(4) 0.2909(3) 0.0374(19) Uani 1 1 d . . .
H22 H 0.3412 0.9562 0.2717 0.045 Uiso 1 1 calc R . .
C23 C 0.4259(4) 0.9086(4) 0.2795(3) 0.042(2) Uani 1 1 d . . .
H23 H 0.4426 0.9291 0.2520 0.050 Uiso 1 1 calc R C .
C24 C 0.4624(4) 0.8627(5) 0.3080(3) 0.044(2) Uani 1 1 d . . .
H24 H 0.5043 0.8531 0.3006 0.053 Uiso 1 1 calc R . .
C25 C 0.4381(4) 0.8314(5) 0.3466(3) 0.043(2) Uani 1 1 d . . .
H25 H 0.4628 0.7989 0.3654 0.052 Uiso 1 1 calc R C .
C26 C 0.3771(4) 0.8465(4) 0.3588(3) 0.0386(19) Uani 1 1 d . . .
H26 H 0.3605 0.8249 0.3859 0.046 Uiso 1 1 calc R . .
C27 C 0.2588(4) 1.0116(4) 0.3408(3) 0.0356(18) Uani 1 1 d . C .
H27A H 0.3011 1.0295 0.3503 0.043 Uiso 1 1 calc R . .
H27B H 0.2514 1.0231 0.3068 0.043 Uiso 1 1 calc R . .
C28 C 0.2449(7) 1.1386(8) 0.4000(5) 0.028(3) Uani 0.65 1 d PDU C 1
C29 C 0.3085(8) 1.1483(9) 0.3989(5) 0.048(3) Uani 0.65 1 d PDU C 1
H29 H 0.3333 1.1147 0.3830 0.057 Uiso 0.65 1 calc PR C 1
C30 C 0.3367(8) 1.2084(10) 0.4213(6) 0.058(3) Uani 0.65 1 d PDU C 1
H30 H 0.3806 1.2158 0.4211 0.070 Uiso 0.65 1 calc PR C 1
C31 C 0.2982(9) 1.2566(9) 0.4438(6) 0.057(3) Uani 0.65 1 d PDU C 1
H31 H 0.3164 1.2980 0.4583 0.068 Uiso 0.65 1 calc PR C 1
C32 C 0.2361(8) 1.2467(9) 0.4458(6) 0.048(3) Uani 0.65 1 d PDU C 1
H32 H 0.2110 1.2806 0.4611 0.057 Uiso 0.65 1 calc PR C 1
C33 C 0.2100(7) 1.1874(9) 0.4255(6) 0.038(3) Uani 0.65 1 d PDU C 1
H33 H 0.1668 1.1787 0.4286 0.046 Uiso 0.65 1 calc PR C 1
C28A C 0.2589(13) 1.1383(16) 0.3903(9) 0.029(4) Uani 0.35 1 d PDU C 2
C29A C 0.3189(12) 1.1489(14) 0.3828(8) 0.033(4) Uani 0.35 1 d PDU C 2
H29A H 0.3411 1.1145 0.3654 0.040 Uiso 0.35 1 calc PR C 2
C30A C 0.3507(11) 1.2119(13) 0.4006(8) 0.035(4) Uani 0.35 1 d PDU C 2
H30A H 0.3932 1.2192 0.3939 0.042 Uiso 0.35 1 calc PR C 2
C31A C 0.3210(11) 1.2610(13) 0.4267(8) 0.031(4) Uani 0.35 1 d PDU C 2
H31A H 0.3436 1.3000 0.4407 0.037 Uiso 0.35 1 calc PR C 2
C32A C 0.2573(13) 1.2542(14) 0.4330(9) 0.032(4) Uani 0.35 1 d PDU C 2
H32A H 0.2352 1.2906 0.4486 0.039 Uiso 0.35 1 calc PR C 2
C33A C 0.2261(12) 1.1921(16) 0.4157(9) 0.030(4) Uani 0.35 1 d PDU C 2
H33A H 0.1830 1.1859 0.4209 0.036 Uiso 0.35 1 calc PR C 2
C34 C 0.1540(4) 1.1134(4) 0.3302(3) 0.0307(16) Uani 1 1 d . C .
C35 C 0.1785(4) 1.1430(5) 0.2903(3) 0.0399(19) Uani 1 1 d . . .
H35 H 0.2198 1.1312 0.2824 0.048 Uiso 1 1 calc R C .
C36 C 0.1434(4) 1.1899(5) 0.2616(3) 0.047(2) Uani 1 1 d . C .
H36 H 0.1604 1.2097 0.2341 0.057 Uiso 1 1 calc R . .
C37 C 0.0838(4) 1.2076(5) 0.2734(3) 0.044(2) Uani 1 1 d . . .
H37 H 0.0597 1.2399 0.2540 0.053 Uiso 1 1 calc R C .
C38 C 0.0592(4) 1.1790(5) 0.3126(3) 0.045(2) Uani 1 1 d . C .
H38 H 0.0179 1.1912 0.3202 0.054 Uiso 1 1 calc R . .
C39 C 0.0937(4) 1.1321(5) 0.3415(3) 0.0392(19) Uani 1 1 d . . .
H39 H 0.0762 1.1128 0.3689 0.047 Uiso 1 1 calc R C .
Pt2 Pt 0.14836(9) 1.00479(12) 0.42716(6) 0.0224(3) Uani 0.70 1 d PDU C 1
N4 N 0.0928(5) 0.9598(6) 0.4746(3) 0.0311(18) Uani 0.70 1 d PDU C 1
N5 N 0.1927(6) 1.0365(7) 0.4923(3) 0.033(2) Uani 0.70 1 d PDU C 1
N6 N 0.2475(7) 1.0634(6) 0.5574(3) 0.043(2) Uani 0.70 1 d PDU C 1
H6 H 0.2778 1.0804 0.5764 0.051 Uiso 0.70 1 calc PR C 1
C40 C 0.0848(6) 0.9575(10) 0.3808(4) 0.032(2) Uani 0.70 1 d PDU C 1
C41 C 0.0851(6) 0.9509(8) 0.3326(4) 0.031(2) Uani 0.70 1 d PDU C 1
H41 H 0.1155 0.9759 0.3157 0.037 Uiso 0.70 1 calc PR C 1
C42 C 0.0421(6) 0.9085(7) 0.3085(5) 0.039(3) Uani 0.70 1 d PDU C 1
H42 H 0.0444 0.9026 0.2752 0.047 Uiso 0.70 1 calc PR C 1
C43 C -0.0043(6) 0.8744(8) 0.3316(5) 0.045(3) Uani 0.70 1 d PDU C 1
H43 H -0.0350 0.8474 0.3141 0.054 Uiso 0.70 1 calc PR C 1
C44 C -0.0066(5) 0.8792(7) 0.3811(5) 0.033(2) Uani 0.70 1 d PDU C 1
H44 H -0.0383 0.8558 0.3976 0.040 Uiso 0.70 1 calc PR C 1
C45 C 0.0385(5) 0.9188(7) 0.4044(5) 0.032(2) Uani 0.70 1 d PDU C 1
C46 C 0.0428(6) 0.9232(7) 0.4565(5) 0.032(2) Uani 0.70 1 d PDU C 1
C47 C 0.0021(6) 0.8918(7) 0.4888(5) 0.043(2) Uani 0.70 1 d PDU C 1
H47 H -0.0337 0.8653 0.4780 0.052 Uiso 0.70 1 calc PR C 1
C48 C 0.0168(7) 0.9014(7) 0.5366(5) 0.044(2) Uani 0.70 1 d PDU C 1
H48 H -0.0098 0.8802 0.5586 0.053 Uiso 0.70 1 calc PR C 1
C49 C 0.0680(8) 0.9402(8) 0.5546(5) 0.046(3) Uani 0.70 1 d PDU C 1
H49 H 0.0762 0.9466 0.5877 0.055 Uiso 0.70 1 calc PR C 1
C50 C 0.1066(7) 0.9693(7) 0.5212(4) 0.034(2) Uani 0.70 1 d PDU C 1
C51 C 0.1619(7) 1.0113(7) 0.5315(3) 0.035(2) Uani 0.70 1 d PDU C 1
C52 C 0.1953(8) 1.0272(8) 0.5703(4) 0.045(3) Uani 0.70 1 d PDU C 1
H52 H 0.1851 1.0157 0.6018 0.054 Uiso 0.70 1 calc PR C 1
C53 C 0.2430(7) 1.0676(8) 0.5099(4) 0.036(2) Uani 0.70 1 d PDU C 1
H53 H 0.2729 1.0906 0.4914 0.044 Uiso 0.70 1 calc PR C 1
Pt2A Pt 0.1591(2) 1.0141(3) 0.43539(16) 0.0324(9) Uani 0.30 1 d PDU C 2
N4A N 0.1097(10) 0.9732(14) 0.4881(6) 0.029(4) Uani 0.30 1 d PDU C 2
N5A N 0.2135(10) 1.0469(16) 0.4952(5) 0.027(4) Uani 0.30 1 d PDU C 2
N6A N 0.2779(10) 1.0759(13) 0.5538(6) 0.028(4) Uani 0.30 1 d PDU C 2
H6A H 0.3106 1.0938 0.5697 0.034 Uiso 0.30 1 calc PR C 2
C40A C 0.0902(14) 0.962(2) 0.3952(7) 0.034(5) Uani 0.30 1 d PDU C 2
C41A C 0.0797(15) 0.960(2) 0.3471(8) 0.042(6) Uani 0.30 1 d PDU C 2
H41A H 0.1073 0.9835 0.3271 0.051 Uiso 0.30 1 calc PR C 2
C42A C 0.0294(14) 0.9225(18) 0.3276(10) 0.050(6) Uani 0.30 1 d PDU C 2
H42A H 0.0228 0.9214 0.2941 0.060 Uiso 0.30 1 calc PR C 2
C43A C -0.0112(14) 0.8872(19) 0.3550(11) 0.048(6) Uani 0.30 1 d PDU C 2
H43A H -0.0440 0.8597 0.3404 0.058 Uiso 0.30 1 calc PR C 2
C44A C -0.0050(11) 0.8911(16) 0.4040(11) 0.040(5) Uani 0.30 1 d PDU C 2
H44A H -0.0339 0.8683 0.4236 0.048 Uiso 0.30 1 calc PR C 2
C45A C 0.0448(11) 0.9293(17) 0.4228(8) 0.031(4) Uani 0.30 1 d PDU C 2
C46A C 0.0583(11) 0.9351(14) 0.4742(8) 0.026(4) Uani 0.30 1 d PDU C 2
C47A C 0.0226(13) 0.9040(16) 0.5096(9) 0.037(5) Uani 0.30 1 d PDU C 2
H47A H -0.0125 0.8745 0.5019 0.045 Uiso 0.30 1 calc PR C 2
C48A C 0.0415(12) 0.9189(15) 0.5557(9) 0.029(4) Uani 0.30 1 d PDU C 2
H48A H 0.0157 0.9030 0.5800 0.035 Uiso 0.30 1 calc PR C 2
C49A C 0.0958(13) 0.9558(15) 0.5691(8) 0.036(4) Uani 0.30 1 d PDU C 2
H49A H 0.1088 0.9613 0.6016 0.043 Uiso 0.30 1 calc PR C 2
C50A C 0.1308(11) 0.9844(15) 0.5332(7) 0.029(4) Uani 0.30 1 d PDU C 2
C51A C 0.1893(11) 1.0229(14) 0.5371(6) 0.027(4) Uani 0.30 1 d PDU C 2
C52A C 0.2273(11) 1.0422(14) 0.5727(7) 0.023(4) Uani 0.30 1 d PDU C 2
H52A H 0.2213 1.0345 0.6053 0.028 Uiso 0.30 1 calc PR C 2
C53A C 0.2675(10) 1.0762(15) 0.5067(7) 0.021(4) Uani 0.30 1 d PDU C 2
H53A H 0.2954 1.0950 0.4847 0.025 Uiso 0.30 1 calc PR C 2
C1S C 0.4240(7) 0.5587(10) 0.3103(7) 0.132(8) Uani 1 1 d . . .
H1SA H 0.4160 0.5498 0.2764 0.198 Uiso 1 1 calc R . .
H1SB H 0.4577 0.5274 0.3225 0.198 Uiso 1 1 calc R . .
H1SC H 0.4361 0.6089 0.3152 0.198 Uiso 1 1 calc R . .
C2S C 0.3353(7) 0.1500(7) 0.6569(4) 0.085(4) Uani 1 1 d . . .
H2SA H 0.3214 0.1994 0.6515 0.128 Uiso 1 1 calc R . .
H2SB H 0.3722 0.1497 0.6789 0.128 Uiso 1 1 calc R . .
H2SC H 0.3017 0.1223 0.6705 0.128 Uiso 1 1 calc R . .
O1S O 0.3714(5) 0.5451(7) 0.3335(4) 0.110(3) Uani 1 1 d . . .
H1S H 0.3404 0.5623 0.3181 0.165 Uiso 1 1 calc R . .
O2S O 0.3502(5) 0.1201(6) 0.6150(3) 0.098(3) Uani 1 1 d . . .
H2S H 0.3889 0.1226 0.6123 0.147 Uiso 1 1 calc R . .

loop_
_atom_site_aniso_label
_atom_site_aniso_U_11
_atom_site_aniso_U_22
_atom_site_aniso_U_33
_atom_site_aniso_U_23
_atom_site_aniso_U_13
_atom_site_aniso_U_12
Pt1 0.03823(18) 0.01845(15) 0.03538(18) 0.00673(13) 0.01947(14) 0.00833(13)
P1 0.0349(10) 0.0188(9) 0.0368(10) 0.0073(8) 0.0179(8) 0.0075(8)
P2 0.0281(9) 0.0190(9) 0.0291(9) 0.0008(7) 0.0019(7) 0.0062(7)
Cl1 0.0817(17) 0.0399(12) 0.0472(12) -0.0124(10) 0.0222(12) -0.0060(12)
O1 0.095(7) 0.116(8) 0.092(7) -0.051(6) 0.035(5) 0.009(6)
O2 0.069(5) 0.079(5) 0.057(4) -0.010(4) -0.003(4) -0.016(4)
O3 0.180(12) 0.062(6) 0.148(10) 0.033(6) -0.006(9) -0.011(7)
O4 0.100(6) 0.075(5) 0.052(4) -0.028(4) 0.011(4) -0.024(5)
Cl2 0.064(5) 0.068(5) 0.061(4) 0.007(3) 0.011(4) -0.017(3)
O5 0.099(8) 0.086(7) 0.083(6) 0.024(6) -0.016(7) -0.044(6)
O6 0.045(6) 0.073(7) 0.070(5) -0.011(5) -0.008(5) 0.013(5)
O7 0.062(5) 0.060(6) 0.059(6) 0.010(5) 0.005(5) -0.013(5)
O8 0.063(5) 0.109(9) 0.081(8) -0.012(7) 0.023(6) -0.001(5)
Cl2A 0.068(5) 0.094(6) 0.068(4) -0.006(4) 0.003(4) -0.003(4)
O5A 0.113(9) 0.134(10) 0.089(6) -0.026(6) 0.018(7) 0.001(8)
O6A 0.133(10) 0.121(8) 0.124(8) 0.019(7) 0.025(8) -0.029(7)
O7A 0.083(6) 0.108(9) 0.105(9) 0.018(7) -0.016(7) -0.014(6)
O8A 0.079(7) 0.129(9) 0.120(10) -0.016(7) 0.023(7) 0.012(7)
N1 0.045(4) 0.023(3) 0.039(4) 0.006(3) 0.018(3) 0.015(3)
N2 0.033(3) 0.022(3) 0.040(4) 0.007(3) 0.022(3) 0.008(3)
N3 0.044(4) 0.035(4) 0.059(5) -0.001(4) 0.020(4) -0.009(3)
C1 0.051(5) 0.023(4) 0.037(4) 0.001(3) 0.009(4) 0.011(4)
C2 0.045(5) 0.044(5) 0.050(5) 0.006(4) 0.015(4) 0.000(4)
C3 0.052(6) 0.056(6) 0.057(6) 0.010(5) 0.008(5) 0.000(5)
C4 0.050(6) 0.050(6) 0.065(7) 0.000(5) 0.001(5) 0.004(5)
C5 0.052(6) 0.043(5) 0.047(5) 0.006(4) 0.010(4) 0.019(4)
C6 0.050(5) 0.025(4) 0.040(5) 0.007(3) 0.015(4) 0.014(4)
C7 0.052(5) 0.024(4) 0.039(5) 0.005(3) 0.018(4) 0.018(4)
C8 0.061(6) 0.038(5) 0.046(5) 0.018(4) 0.023(4) 0.026(4)
C9 0.076(7) 0.031(5) 0.041(5) 0.013(4) 0.030(5) 0.020(5)
C10 0.051(5) 0.026(4) 0.048(5) 0.012(4) 0.027(4) 0.014(4)
C11 0.050(5) 0.017(4) 0.044(5) 0.010(3) 0.030(4) 0.010(3)
C12 0.045(5) 0.016(4) 0.051(5) 0.012(3) 0.023(4) 0.013(3)
C13 0.045(5) 0.028(4) 0.061(6) 0.004(4) 0.028(4) 0.002(4)
C14 0.053(5) 0.031(4) 0.052(5) -0.001(4) 0.027(4) 0.004(4)
C15 0.024(4) 0.037(4) 0.039(4) 0.004(4) 0.008(3) 0.008(3)
C16 0.038(4) 0.031(4) 0.039(4) 0.001(3) 0.009(3) 0.004(3)
C17 0.047(5) 0.049(5) 0.048(5) -0.013(4) 0.010(4) 0.006(4)
C18 0.058(6) 0.083(8) 0.046(6) -0.009(6) 0.001(5) 0.006(6)
C19 0.062(7) 0.089(9) 0.041(5) 0.015(6) -0.008(5) 0.008(6)
C20 0.051(5) 0.044(5) 0.051(5) 0.016(4) 0.008(4) 0.005(4)
C21 0.036(4) 0.019(4) 0.039(4) 0.003(3) 0.016(3) 0.001(3)
C22 0.046(5) 0.029(4) 0.039(4) 0.010(3) 0.018(4) 0.010(4)
C23 0.043(5) 0.034(5) 0.051(5) 0.007(4) 0.022(4) -0.001(4)
C24 0.031(4) 0.042(5) 0.062(6) 0.000(4) 0.016(4) 0.008(4)
C25 0.046(5) 0.036(5) 0.048(5) 0.006(4) 0.011(4) 0.015(4)
C26 0.045(5) 0.030(4) 0.042(5) 0.011(4) 0.020(4) 0.010(4)
C27 0.040(5) 0.020(4) 0.048(5) 0.001(3) 0.015(4) 0.008(3)
C28 0.038(4) 0.024(4) 0.021(4) 0.016(3) 0.004(4) 0.004(3)
C29 0.041(4) 0.050(5) 0.052(5) -0.003(4) 0.002(4) 0.002(4)
C30 0.050(4) 0.062(5) 0.062(5) -0.008(4) -0.007(4) -0.004(4)
C31 0.056(4) 0.052(5) 0.062(5) -0.009(4) -0.006(4) -0.005(4)
C32 0.052(4) 0.043(5) 0.047(5) -0.004(4) -0.005(4) 0.002(4)
C33 0.041(4) 0.034(4) 0.040(5) -0.001(4) 0.000(4) 0.005(3)
C28A 0.030(5) 0.028(6) 0.029(7) 0.001(4) 0.002(5) -0.001(4)
C29A 0.032(5) 0.036(5) 0.033(6) -0.002(4) 0.005(4) -0.003(4)
C30A 0.033(5) 0.039(5) 0.032(6) -0.001(4) 0.002(4) -0.005(4)
C31A 0.034(5) 0.030(5) 0.029(6) 0.002(4) -0.002(4) -0.004(4)
C32A 0.034(5) 0.029(5) 0.034(6) 0.000(4) 0.001(4) -0.001(4)
C33A 0.032(5) 0.029(6) 0.030(6) -0.001(4) 0.002(4) -0.001(4)
C34 0.033(4) 0.022(4) 0.036(4) -0.002(3) -0.003(3) 0.003(3)
C35 0.035(4) 0.042(5) 0.042(5) 0.006(4) -0.006(4) -0.001(4)
C36 0.047(5) 0.054(6) 0.040(5) 0.015(4) -0.008(4) -0.002(4)
C37 0.042(5) 0.041(5) 0.047(5) 0.005(4) -0.016(4) 0.005(4)
C38 0.035(5) 0.044(5) 0.055(6) 0.006(4) -0.007(4) 0.017(4)
C39 0.036(4) 0.035(4) 0.047(5) 0.004(4) 0.005(4) 0.009(4)
Pt2 0.0286(7) 0.0213(7) 0.0174(3) 0.0000(4) 0.0019(4) 0.0092(5)
N4 0.040(5) 0.027(5) 0.027(3) 0.003(4) 0.006(3) 0.011(3)
N5 0.044(6) 0.032(6) 0.022(3) 0.000(3) -0.005(3) 0.013(4)
N6 0.060(6) 0.039(6) 0.028(4) -0.010(4) -0.007(4) 0.013(5)
C40 0.028(5) 0.043(6) 0.026(3) 0.001(5) 0.001(4) 0.000(4)
C41 0.032(5) 0.034(6) 0.026(3) -0.002(5) -0.001(4) 0.007(4)
C42 0.038(5) 0.043(6) 0.036(5) -0.005(4) -0.002(4) 0.000(4)
C43 0.041(5) 0.055(7) 0.040(4) 0.005(5) -0.007(4) -0.006(5)
C44 0.028(5) 0.033(6) 0.038(4) 0.003(5) -0.005(4) 0.004(4)
C45 0.027(5) 0.032(6) 0.037(3) -0.003(5) 0.007(4) 0.005(3)
C46 0.028(5) 0.033(6) 0.034(3) 0.004(4) 0.006(3) 0.012(3)
C47 0.040(5) 0.045(6) 0.046(4) 0.013(5) 0.014(4) 0.010(4)
C48 0.054(6) 0.038(6) 0.042(4) 0.009(5) 0.019(5) 0.021(4)
C49 0.058(6) 0.044(7) 0.037(4) 0.003(5) 0.019(4) 0.018(5)
C50 0.049(5) 0.029(5) 0.023(3) 0.007(4) 0.004(3) 0.018(4)
C51 0.050(6) 0.033(6) 0.021(3) 0.000(4) 0.000(3) 0.019(4)
C52 0.063(6) 0.046(6) 0.025(4) 0.000(4) -0.003(4) 0.013(5)
C53 0.052(6) 0.032(6) 0.025(4) -0.009(4) -0.006(4) 0.010(5)
Pt2A 0.0255(14) 0.0150(10) 0.057(2) -0.0064(13) 0.0046(13) 0.0020(8)
N4A 0.020(7) 0.021(8) 0.045(4) -0.004(7) -0.003(5) 0.008(5)
N5A 0.020(7) 0.024(9) 0.038(5) -0.003(7) 0.008(5) 0.004(6)
N6A 0.021(7) 0.028(8) 0.036(6) -0.003(7) 0.009(5) -0.007(6)
C40A 0.034(8) 0.026(10) 0.043(4) 0.004(8) -0.003(6) -0.001(7)
C41A 0.046(9) 0.039(11) 0.042(5) 0.001(8) 0.002(6) -0.002(8)
C42A 0.054(10) 0.049(11) 0.045(7) 0.000(8) -0.007(6) -0.005(8)
C43A 0.046(9) 0.049(11) 0.048(7) -0.006(9) -0.007(7) -0.009(8)
C44A 0.032(8) 0.038(10) 0.048(6) 0.001(8) -0.008(6) -0.003(7)
C45A 0.027(7) 0.026(9) 0.039(5) -0.002(8) -0.002(6) 0.002(6)
C46A 0.021(7) 0.017(9) 0.039(5) -0.006(7) 0.000(5) 0.008(6)
C47A 0.035(8) 0.035(9) 0.042(6) 0.002(8) 0.003(6) 0.001(7)
C48A 0.019(8) 0.026(9) 0.043(6) -0.001(7) 0.009(7) 0.000(6)
C49A 0.031(8) 0.028(9) 0.050(6) -0.006(7) 0.011(6) -0.008(7)
C50A 0.020(7) 0.021(9) 0.046(4) -0.006(7) 0.002(5) -0.004(6)
C51A 0.017(7) 0.020(9) 0.045(5) -0.002(7) 0.006(5) -0.001(6)
C52A 0.014(7) 0.020(9) 0.036(5) 0.000(7) 0.008(5) -0.001(6)
C53A 0.017(7) 0.014(9) 0.033(6) 0.000(6) 0.010(5) 0.008(6)
C1S 0.069(9) 0.172(18) 0.157(16) 0.104(14) 0.019(10) -0.004(10)
C2S 0.124(12) 0.077(9) 0.051(7) 0.009(6) -0.019(7) -0.046(8)
O1S 0.108(8) 0.131(9) 0.091(7) 0.038(7) 0.010(6) 0.014(7)
O2S 0.108(7) 0.107(7) 0.085(6) 0.038(6) 0.048(6) 0.019(6)

loop_
_atom_type_symbol
_atom_type_description
_atom_type_scat_dispersion_real
_atom_type_scat_dispersion_imag
_atom_type_scat_source
C C 0.0181 0.0091 'International Tables Vol C Tables 4.2.6.8 and 6.1.1.4'
H H 0.0000 0.0000 'International Tables Vol C Tables 4.2.6.8 and 6.1.1.4'
N N 0.0311 0.0180 'International Tables Vol C Tables 4.2.6.8 and 6.1.1.4'
O O 0.0492 0.0322 'International Tables Vol C Tables 4.2.6.8 and 6.1.1.4'
P P 0.2955 0.4335 'International Tables Vol C Tables 4.2.6.8 and 6.1.1.4'
Cl Cl 0.3639 0.7018 'International Tables Vol C Tables 4.2.6.8 and 6.1.1.4'
Pt Pt -4.5932 6.9264 'International Tables Vol C Tables 4.2.6.8 and 6.1.1.4'

loop_
_geom_angle_atom_site_label_1
_geom_angle_atom_site_label_2
_geom_angle_atom_site_label_3
_geom_angle
N1 Pt1 C1 80.7(3)
N1 Pt1 N2 78.2(3)
C1 Pt1 N2 158.8(3)
N1 Pt1 P1 176.3(2)
C1 Pt1 P1 95.6(2)
N2 Pt1 P1 105.49(18)
N1 Pt1 Pt2 90.79(17)
C1 Pt1 Pt2 92.0(2)
N2 Pt1 Pt2 90.77(16)
P1 Pt1 Pt2 89.06(6)
N1 Pt1 Pt2A 88.79(19)
C1 Pt1 Pt2A 85.5(2)
N2 Pt1 Pt2A 96.46(17)
P1 Pt1 Pt2A 90.66(10)
Pt2 Pt1 Pt2A 6.55(9)
C15 P1 C21 98.7(3)
C15 P1 C27 106.9(4)
C21 P1 C27 101.9(3)
C15 P1 Pt1 119.4(3)
C21 P1 Pt1 113.8(3)
C27 P1 Pt1 113.8(3)
C28 P2 C34 98.1(5)
C28 P2 C27 107.0(5)
C34 P2 C27 107.4(4)
C28 P2 C28A 12.7(9)
C34 P2 C28A 97.4(8)
C27 P2 C28A 95.3(9)
C28 P2 Pt2A 102.7(4)
C34 P2 Pt2A 119.4(3)
C27 P2 Pt2A 119.2(3)
C28A P2 Pt2A 113.5(8)
C28 P2 Pt2 111.5(4)
C34 P2 Pt2 113.8(3)
C27 P2 Pt2 117.1(3)
C28A P2 Pt2 122.7(8)
Pt2A P2 Pt2 9.31(12)
O3 Cl1 O1 112.0(8)
O3 Cl1 O4 109.1(7)
O1 Cl1 O4 108.2(6)
O3 Cl1 O2 111.4(7)
O1 Cl1 O2 107.0(5)
O4 Cl1 O2 109.0(5)
O5 Cl2 O6 118.4(11)
O5 Cl2 O7 108.8(10)
O6 Cl2 O7 107.3(9)
O5 Cl2 O8 106.6(11)
O6 Cl2 O8 108.1(11)
O7 Cl2 O8 107.2(11)
O8A Cl2A O5A 111.7(13)
O8A Cl2A O6A 113.4(13)
O5A Cl2A O6A 109.0(13)
O8A Cl2A O7A 110.3(13)
O5A Cl2A O7A 105.6(12)
O6A Cl2A O7A 106.5(12)
C7 N1 C11 122.1(7)
C7 N1 Pt1 117.9(5)
C11 N1 Pt1 119.9(6)
C14 N2 C12 105.5(7)
C14 N2 Pt1 142.5(5)
C12 N2 Pt1 111.9(6)
C14 N3 C13 107.6(8)
C14 N3 H3 126.2
C13 N3 H3 126.2
C2 C1 C6 115.3(8)
C2 C1 Pt1 132.6(7)
C6 C1 Pt1 112.1(6)
C3 C2 C1 121.3(9)
C3 C2 H2 119.3
C1 C2 H2 119.3
C4 C3 C2 121.6(10)
C4 C3 H3A 119.2
C2 C3 H3A 119.2
C3 C4 C5 120.3(10)
C3 C4 H4 119.9
C5 C4 H4 119.9
C4 C5 C6 119.5(9)
C4 C5 H5 120.2
C6 C5 H5 120.2
C5 C6 C1 122.0(8)
C5 C6 C7 122.3(8)
C1 C6 C7 115.7(8)
N1 C7 C8 120.0(9)
N1 C7 C6 113.5(7)
C8 C7 C6 126.5(9)
C9 C8 C7 117.9(10)
C9 C8 H8 121.0
C7 C8 H8 121.0
C10 C9 C8 121.7(8)
C10 C9 H9 119.2
C8 C9 H9 119.2
C11 C10 C9 117.8(8)
C11 C10 H10 121.1
C9 C10 H10 121.1
N1 C11 C10 120.5(9)
N1 C11 C12 112.1(7)
C10 C11 C12 127.5(8)
C13 C12 N2 108.6(8)
C13 C12 C11 133.7(8)
N2 C12 C11 117.7(7)
C12 C13 N3 107.3(7)
C12 C13 H13 126.4
N3 C13 H13 126.4
N2 C14 N3 111.0(8)
N2 C14 H14 124.5
N3 C14 H14 124.5
C16 C15 C20 117.8(8)
C16 C15 P1 116.8(6)
C20 C15 P1 125.0(7)
C17 C16 C15 121.2(8)
C17 C16 H16 119.4
C15 C16 H16 119.4
C16 C17 C18 119.9(9)
C16 C17 H17 120.1
C18 C17 H17 120.1
C19 C18 C17 120.1(10)
C19 C18 H18 119.9
C17 C18 H18 119.9
C18 C19 C20 120.5(10)
C18 C19 H19 119.7
C20 C19 H19 119.7
C19 C20 C15 120.5(9)
C19 C20 H20 119.8
C15 C20 H20 119.8
C26 C21 C22 119.9(7)
C26 C21 P1 120.1(6)
C22 C21 P1 119.9(6)
C23 C22 C21 119.9(8)
C23 C22 H22 120.1
C21 C22 H22 120.1
C22 C23 C24 120.0(8)
C22 C23 H23 120.0
C24 C23 H23 120.0
C25 C24 C23 120.2(8)
C25 C24 H24 119.9
C23 C24 H24 119.9
C24 C25 C26 120.7(8)
C24 C25 H25 119.7
C26 C25 H25 119.7
C21 C26 C25 119.3(7)
C21 C26 H26 120.3
C25 C26 H26 120.3
P2 C27 P1 120.3(4)
P2 C27 H27A 107.2
P1 C27 H27A 107.2
P2 C27 H27B 107.2
P1 C27 H27B 107.2
H27A C27 H27B 106.9
C29 C28 C33 118.6(15)
C29 C28 P2 124.6(12)
C33 C28 P2 116.7(11)
C28 C29 C30 119.9(15)
C28 C29 H29 120.1
C30 C29 H29 120.1
C31 C30 C29 117.9(16)
C31 C30 H30 121.1
C29 C30 H30 121.1
C32 C31 C30 122.5(16)
C32 C31 H31 118.8
C30 C31 H31 118.8
C31 C32 C33 118.9(16)
C31 C32 H32 120.6
C33 C32 H32 120.6
C32 C33 C28 122.0(15)
C32 C33 H33 119.0
C28 C33 H33 119.0
C29A C28A C33A 118(3)
C29A C28A P2 133(2)
C33A C28A P2 108.7(19)
C28A C29A C30A 121(2)
C28A C29A H29A 119.6
C30A C29A H29A 119.6
C31A C30A C29A 121(2)
C31A C30A H30A 119.4
C29A C30A H30A 119.4
C30A C31A C32A 120(2)
C30A C31A H31A 120.1
C32A C31A H31A 120.1
C31A C32A C33A 119(2)
C31A C32A H32A 120.6
C33A C32A H32A 120.6
C32A C33A C28A 121(2)
C32A C33A H33A 119.6
C28A C33A H33A 119.6
C35 C34 C39 118.7(7)
C35 C34 P2 121.6(6)
C39 C34 P2 118.8(6)
C34 C35 C36 120.7(8)
C34 C35 H35 119.6
C36 C35 H35 119.6
C37 C36 C35 119.6(9)
C37 C36 H36 120.2
C35 C36 H36 120.2
C38 C37 C36 120.3(8)
C38 C37 H37 119.8
C36 C37 H37 119.8
C37 C38 C39 120.8(8)
C37 C38 H38 119.6
C39 C38 H38 119.6
C38 C39 C34 119.9(8)
C38 C39 H39 120.0
C34 C39 H39 120.0
N4 Pt2 C40 81.3(4)
N4 Pt2 N5 78.0(4)
C40 Pt2 N5 159.3(4)
N4 Pt2 P2 174.2(4)
C40 Pt2 P2 97.6(3)
N5 Pt2 P2 103.0(3)
N4 Pt2 Pt1 96.3(3)
C40 Pt2 Pt1 89.2(6)
N5 Pt2 Pt1 93.1(4)
P2 Pt2 Pt1 89.41(8)
C50 N4 C46 124.6(10)
C50 N4 Pt2 119.1(9)
C46 N4 Pt2 116.3(8)
C53 N5 C51 105.2(10)
C53 N5 Pt2 141.7(8)
C51 N5 Pt2 112.8(9)
C53 N6 C52 105.9(12)
C53 N6 H6 127.0
C52 N6 H6 127.0
C41 C40 C45 117.3(11)
C41 C40 Pt2 129.8(8)
C45 C40 Pt2 112.3(8)
C40 C41 C42 120.7(11)
C40 C41 H41 119.6
C42 C41 H41 119.6
C41 C42 C43 121.0(13)
C41 C42 H42 119.5
C43 C42 H42 119.5
C42 C43 C44 120.5(12)
C42 C43 H43 119.8
C44 C43 H43 119.8
C45 C44 C43 117.2(11)
C45 C44 H44 121.4
C43 C44 H44 121.4
C44 C45 C40 123.1(12)
C44 C45 C46 121.4(10)
C40 C45 C46 115.5(10)
N4 C46 C47 117.8(12)
N4 C46 C45 114.5(9)
C47 C46 C45 127.6(13)
C48 C47 C46 117.2(14)
C48 C47 H47 121.4
C46 C47 H47 121.4
C47 C48 C49 124.1(12)
C47 C48 H48 117.9
C49 C48 H48 117.9
C48 C49 C50 116.1(14)
C48 C49 H49 121.9
C50 C49 H49 121.9
N4 C50 C49 120.1(14)
N4 C50 C51 114.1(9)
C49 C50 C51 125.8(13)
C52 C51 N5 109.1(14)
C52 C51 C50 134.6(12)
N5 C51 C50 116.0(10)
C51 C52 N6 107.9(11)
C51 C52 H52 126.1
N6 C52 H52 126.1
N5 C53 N6 111.9(13)
N5 C53 H53 124.0
N6 C53 H53 124.0
N4A Pt2A C40A 80.9(8)
N4A Pt2A N5A 78.9(7)
C40A Pt2A N5A 159.5(8)
N4A Pt2A P2 173.2(7)
C40A Pt2A P2 94.6(6)
N5A Pt2A P2 105.8(5)
N4A Pt2A Pt1 95.9(8)
C40A Pt2A Pt1 83.4(13)
N5A Pt2A Pt1 95.8(9)
P2 Pt2A Pt1 88.63(19)
C50A N4A C46A 126.0(15)
C50A N4A Pt2A 118.3(13)
C46A N4A Pt2A 115.7(13)
C53A N5A C51A 106.8(15)
C53A N5A Pt2A 140.6(13)
C51A N5A Pt2A 112.0(13)
C53A N6A C52A 106.8(17)
C53A N6A H6A 126.6
C52A N6A H6A 126.6
C41A C40A C45A 116.5(17)
C41A C40A Pt2A 130.2(14)
C45A C40A Pt2A 113.2(14)
C40A C41A C42A 120(2)
C40A C41A H41A 119.8
C42A C41A H41A 119.8
C43A C42A C41A 122(2)
C43A C42A H42A 119.2
C41A C42A H42A 119.2
C42A C43A C44A 121(2)
C42A C43A H43A 119.6
C44A C43A H43A 119.6
C45A C44A C43A 117(2)
C45A C44A H44A 121.7
C43A C44A H44A 121.7
C44A C45A C40A 124(2)
C44A C45A C46A 122.2(18)
C40A C45A C46A 113.8(16)
N4A C46A C47A 118.1(19)
N4A C46A C45A 116.3(14)
C47A C46A C45A 125.5(19)
C48A C47A C46A 116(2)
C48A C47A H47A 121.8
C46A C47A H47A 121.8
C47A C48A C49A 124.1(19)
C47A C48A H48A 117.9
C49A C48A H48A 117.9
C48A C49A C50A 118(2)
C48A C49A H49A 121.2
C50A C49A H49A 121.2
N4A C50A C49A 117(2)
N4A C50A C51A 113.6(15)
C49A C50A C51A 129.0(19)
C52A C51A N5A 108.5(18)
C52A C51A C50A 134.4(18)
N5A C51A C50A 117.1(16)
C51A C52A N6A 107.4(17)
C51A C52A H52A 126.3
N6A C52A H52A 126.3
N5A C53A N6A 110.3(18)
N5A C53A H53A 124.8
N6A C53A H53A 124.8
O1S C1S H1SA 109.5
O1S C1S H1SB 109.5
H1SA C1S H1SB 109.5
O1S C1S H1SC 109.5
H1SA C1S H1SC 109.5
H1SB C1S H1SC 109.5
O2S C2S H2SA 109.5
O2S C2S H2SB 109.5
H2SA C2S H2SB 109.5
O2S C2S H2SC 109.5
H2SA C2S H2SC 109.5
H2SB C2S H2SC 109.5
C1S O1S H1S 109.5
C2S O2S H2S 109.5

loop_
_geom_bond_atom_site_label_1
_geom_bond_atom_site_label_2
_geom_bond_distance
Pt1 N1 2.027(6)
Pt1 C1 2.035(9)
Pt1 N2 2.128(7)
Pt1 P1 2.2373(19)
Pt1 Pt2 3.135(2)
Pt1 Pt2A 3.180(6)
P1 C15 1.821(8)
P1 C21 1.826(8)
P1 C27 1.847(8)
P2 C28 1.806(16)
P2 C34 1.823(8)
P2 C27 1.834(7)
P2 C28A 1.88(3)
P2 Pt2A 2.225(6)
P2 Pt2 2.245(3)
Cl1 O3 1.369(10)
Cl1 O1 1.411(8)
Cl1 O4 1.428(7)
Cl1 O2 1.449(8)
Cl2 O5 1.389(13)
Cl2 O6 1.413(13)
Cl2 O7 1.448(13)
Cl2 O8 1.472(13)
Cl2A O8A 1.377(14)
Cl2A O5A 1.425(14)
Cl2A O6A 1.433(14)
Cl2A O7A 1.452(14)
N1 C7 1.332(11)
N1 C11 1.373(10)
N2 C14 1.331(12)
N2 C12 1.413(9)
N3 C14 1.352(11)
N3 C13 1.375(12)
N3 H3 0.8800
C1 C2 1.401(12)
C1 C6 1.440(11)
C2 C3 1.395(14)
C2 H2 0.9500
C3 C4 1.350(14)
C3 H3A 0.9500
C4 C5 1.380(14)
C4 H4 0.9500
C5 C6 1.388(13)
C5 H5 0.9500
C6 C7 1.473(12)
C7 C8 1.398(11)
C8 C9 1.396(14)
C8 H8 0.9500
C9 C10 1.386(14)
C9 H9 0.9500
C10 C11 1.376(11)
C10 H10 0.9500
C11 C12 1.447(13)
C12 C13 1.352(12)
C13 H13 0.9500
C14 H14 0.9500
C15 C16 1.394(11)
C15 C20 1.399(12)
C16 C17 1.371(12)
C16 H16 0.9500
C17 C18 1.382(14)
C17 H17 0.9500
C18 C19 1.364(16)
C18 H18 0.9500
C19 C20 1.380(14)
C19 H19 0.9500
C20 H20 0.9500
C21 C26 1.380(11)
C21 C22 1.402(10)
C22 C23 1.374(11)
C22 H22 0.9500
C23 C24 1.390(12)
C23 H23 0.9500
C24 C25 1.363(12)
C24 H24 0.9500
C25 C26 1.396(11)
C25 H25 0.9500
C26 H26 0.9500
C27 H27A 0.9900
C27 H27B 0.9900
C28 C29 1.38(2)
C28 C33 1.40(2)
C29 C30 1.41(2)
C29 H29 0.9500
C30 C31 1.40(2)
C30 H30 0.9500
C31 C32 1.35(2)
C31 H31 0.9500
C32 C33 1.35(2)
C32 H32 0.9500
C33 H33 0.9500
C28A C29A 1.33(4)
C28A C33A 1.44(4)
C29A C30A 1.44(4)
C29A H29A 0.9500
C30A C31A 1.36(4)
C30A H30A 0.9500
C31A C32A 1.39(4)
C31A H31A 0.9500
C32A C33A 1.41(4)
C32A H32A 0.9500
C33A H33A 0.9500
C34 C35 1.384(11)
C34 C39 1.391(11)
C35 C36 1.389(12)
C35 H35 0.9500
C36 C37 1.376(13)
C36 H36 0.9500
C37 C38 1.359(13)
C37 H37 0.9500
C38 C39 1.385(11)
C38 H38 0.9500
C39 H39 0.9500
Pt2 N4 2.019(9)
Pt2 C40 2.043(11)
Pt2 N5 2.114(9)
N4 C50 1.347(15)
N4 C46 1.351(16)
N5 C53 1.302(16)
N5 C51 1.399(14)
N6 C53 1.344(13)
N6 C52 1.374(18)
N6 H6 0.8800
C40 C41 1.369(15)
C40 C45 1.420(13)
C41 C42 1.371(14)
C41 H41 0.9500
C42 C43 1.375(17)
C42 H42 0.9500
C43 C44 1.403(18)
C43 H43 0.9500
C44 C45 1.361(17)
C44 H44 0.9500
C45 C46 1.473(17)
C46 C47 1.420(14)
C47 C48 1.39(2)
C47 H47 0.9500
C48 C49 1.39(2)
C48 H48 0.9500
C49 C50 1.396(16)
C49 H49 0.9500
C50 C51 1.440(19)
C51 C52 1.313(18)
C52 H52 0.9500
C53 H53 0.9500
Pt2A N4A 2.022(14)
Pt2A C40A 2.057(17)
Pt2A N5A 2.097(15)
N4A C50A 1.35(2)
N4A C46A 1.35(2)
N5A C53A 1.30(2)
N5A C51A 1.390(19)
N6A C53A 1.339(18)
N6A C52A 1.38(2)
N6A H6A 0.8800
C40A C41A 1.37(2)
C40A C45A 1.420(18)
C41A C42A 1.37(2)
C41A H41A 0.9500
C42A C43A 1.36(2)
C42A H42A 0.9500
C43A C44A 1.39(2)
C43A H43A 0.9500
C44A C45A 1.37(2)
C44A H44A 0.9500
C45A C46A 1.47(2)
C46A C47A 1.413(19)
C47A C48A 1.37(3)
C47A H47A 0.9500
C48A C49A 1.39(3)
C48A H48A 0.9500
C49A C50A 1.40(2)
C49A H49A 0.9500
C50A C51A 1.44(2)
C51A C52A 1.31(2)
C52A H52A 0.9500
C53A H53A 0.9500
C1S O1S 1.356(16)
C1S H1SA 0.9800
C1S H1SB 0.9800
C1S H1SC 0.9800
C2S O2S 1.360(14)
C2S H2SA 0.9800
C2S H2SB 0.9800
C2S H2SC 0.9800
O1S H1S 0.8400
O2S H2S 0.8400
